data_4071352
loop_
_publ_author_name
'Lorber, Christian'
'Vendier, Laure'

_publ_section_title
;
 Routes to New N-Heterocyclic Carbene Titanium(IV) Imido Complexes
;
_journal_issue 12
_journal_name_full Organometallics
_journal_page_first 2774
_journal_paper_doi 10.1021/om800121g
_journal_volume 27
_journal_year 2008
_chemical_compound_source 'synthesis as described'
_chemical_formula_moiety 'C48 H51 Cl4 N5 Ti1'
_chemical_formula_sum 'C48 H51 Cl4 N5 Ti'
_chemical_formula_weight 887.64
_chemical_name_systematic
;
 ?
;
_space_group_IT_number 14
_symmetry_cell_setting monoclinic
_symmetry_Int_Tables_number 14
_symmetry_space_group_name_Hall '-P 2ybc'
_symmetry_space_group_name_H-M 'P 1 21/c 1'
_atom_sites_solution_hydrogens geom
_atom_sites_solution_primary direct
_atom_sites_solution_secondary difmap
_cell_angle_alpha 90
_cell_angle_beta 89.522(8)
_cell_angle_gamma 90
_cell_formula_units_Z 4
_cell_length_a 13.2498(9)
_cell_length_b 14.9309(14)
_cell_length_c 23.7215(16)
_cell_measurement_reflns_used 8000
_cell_measurement_temperature 180
_cell_measurement_theta_max 26.05
_cell_measurement_theta_min 1.65
_cell_measurement_wavelength 0.71073
_cell_volume 4692.7(6)
_computing_cell_refinement 'Stoe IPDS software (Stoe, 1996)'
_computing_data_collection 'Stoe IPDS software (Stoe, 1996)'
_computing_data_reduction 'XRED (Stoe, 1.08, 1996)'
_computing_molecular_graphics 'Ortep-3 for Windows (Farrugia, 1997)'
_computing_publication_material 'WinGX publication routines (Farrugia, 1999)'
_computing_structure_refinement 'SHELXL-97 (Sheldrick, 1997)'
_computing_structure_solution 'SHELXS-97 (Sheldrick, 1997)'
_diffrn_ambient_temperature 180
_diffrn_measured_fraction_theta_full 0.965
_diffrn_measured_fraction_theta_max 0.965
_diffrn_measurement_device 'Stoe IPDS'
_diffrn_measurement_method \f
_diffrn_radiation_monochromator graphite
_diffrn_radiation_source 'fine-focus sealed tube'
_diffrn_radiation_type MoK\a
_diffrn_radiation_wavelength 0.71073
_diffrn_reflns_av_R_equivalents 0.0852
_diffrn_reflns_av_unetI/netI 0.067
_diffrn_reflns_limit_h_max 16
_diffrn_reflns_limit_h_min -16
_diffrn_reflns_limit_k_max 18
_diffrn_reflns_limit_k_min -18
_diffrn_reflns_limit_l_max 28
_diffrn_reflns_limit_l_min -27
_diffrn_reflns_number 45892
_diffrn_reflns_theta_full 26.15
_diffrn_reflns_theta_max 26.15
_diffrn_reflns_theta_min 2.19
_diffrn_standards_decay_% 0.1
_diffrn_standards_interval_time 4
_diffrn_standards_number 200
_exptl_absorpt_coefficient_mu 0.448
_exptl_absorpt_correction_T_max 0.9799
_exptl_absorpt_correction_T_min 0.7983
_exptl_absorpt_correction_type multi-scan
_exptl_absorpt_process_details
;
[c.f. r.h. blessing, acta cryst. (1995), a51, 33-38]
;
_exptl_crystal_colour yellow
_exptl_crystal_density_diffrn 1.256
_exptl_crystal_density_method 'not measured'
_exptl_crystal_description platelet
_exptl_crystal_F_000 1856
_exptl_crystal_size_max 0.5
_exptl_crystal_size_mid 0.275
_exptl_crystal_size_min 0.05
_refine_diff_density_max 0.324
_refine_diff_density_min -0.308
_refine_diff_density_rms 0.05
_refine_ls_extinction_method none
_refine_ls_goodness_of_fit_ref 0.903
_refine_ls_hydrogen_treatment constr
_refine_ls_matrix_type full
_refine_ls_number_parameters 535
_refine_ls_number_reflns 9054
_refine_ls_number_restraints 0
_refine_ls_restrained_S_all 0.903
_refine_ls_R_factor_all 0.0742
_refine_ls_R_factor_gt 0.0381
_refine_ls_shift/su_max 0.002
_refine_ls_shift/su_mean 0
_refine_ls_structure_factor_coef Fsqd
_refine_ls_weighting_details 'calc w=1/[\s^2^(Fo^2^)+(0.0456P)^2^+0.0000P] where P=(Fo^2^+2Fc^2^)/3'
_refine_ls_weighting_scheme calc
_refine_ls_wR_factor_gt 0.0811
_refine_ls_wR_factor_ref 0.0919
_reflns_number_gt 5719
_reflns_number_total 9054
_reflns_threshold_expression >2sigma(I)
_cod_data_source_file om800121g-file001.cif
_cod_data_source_block (4)
_cod_database_code 4071352

loop_
_symmetry_equiv_pos_as_xyz
'x, y, z'
'-x, y+1/2, -z+1/2'
'-x, -y, -z'
'x, -y-1/2, z-1/2'

loop_
_atom_site_label
_atom_site_type_symbol
_atom_site_fract_x
_atom_site_fract_y
_atom_site_fract_z
_atom_site_U_iso_or_equiv
_atom_site_adp_type
_atom_site_occupancy
_atom_site_symmetry_multiplicity
_atom_site_calc_flag
_atom_site_refinement_flags
C1 C 0.36213(16) -0.14690(14) 0.73943(10) 0.0256(5) Uani 1 1 d .
C2 C 0.4607(2) -0.27206(17) 0.73271(12) 0.0413(6) Uani 1 1 d .
H2 H 0.4977 -0.3222 0.7432 0.05 Uiso 1 1 calc R
C3 C 0.4465(2) -0.24220(17) 0.68081(12) 0.0420(7) Uani 1 1 d .
H3 H 0.4717 -0.2677 0.6478 0.05 Uiso 1 1 calc R
C4 C 0.36580(18) -0.11365(15) 0.63492(10) 0.0325(5) Uani 1 1 d .
C5 C 0.43266(18) -0.04519(16) 0.62014(11) 0.0361(6) Uani 1 1 d .
C6 C 0.4137(2) 0.00121(19) 0.57041(12) 0.0451(7) Uani 1 1 d .
H6 H 0.4555 0.0488 0.5604 0.054 Uiso 1 1 calc R
C7 C 0.3344(2) -0.0214(2) 0.53527(12) 0.0479(7) Uani 1 1 d .
C8 C 0.2737(2) -0.0928(2) 0.55036(12) 0.0463(7) Uani 1 1 d .
H8 H 0.2222 -0.1099 0.5262 0.056 Uiso 1 1 calc R
C9 C 0.28680(19) -0.14015(17) 0.60034(11) 0.0381(6) Uani 1 1 d .
C10 C 0.52412(19) -0.02407(19) 0.65490(12) 0.0449(7) Uani 1 1 d .
H10A H 0.5051 -0.0211 0.694 0.067 Uiso 1 1 calc R
H10B H 0.5517 0.0325 0.6433 0.067 Uiso 1 1 calc R
H10C H 0.5739 -0.0701 0.6496 0.067 Uiso 1 1 calc R
C11 C 0.2199(2) -0.21788(19) 0.61488(13) 0.0488(7) Uani 1 1 d .
H11A H 0.1663 -0.2218 0.588 0.073 Uiso 1 1 calc R
H11B H 0.1919 -0.2095 0.652 0.073 Uiso 1 1 calc R
H11C H 0.2587 -0.2722 0.614 0.073 Uiso 1 1 calc R
C12 C 0.3146(3) 0.0314(2) 0.48219(14) 0.0702(10) Uani 1 1 d .
H12A H 0.2833 0.0875 0.4918 0.105 Uiso 1 1 calc R
H12B H 0.2705 -0.0021 0.4582 0.105 Uiso 1 1 calc R
H12C H 0.3772 0.0425 0.4628 0.105 Uiso 1 1 calc R
C13 C 0.42084(17) -0.22010(15) 0.82878(10) 0.0294(5) Uani 1 1 d .
C14 C 0.50146(18) -0.17496(16) 0.85309(11) 0.0345(6) Uani 1 1 d .
C15 C 0.51584(19) -0.18618(17) 0.91039(12) 0.0395(6) Uani 1 1 d .
H15 H 0.5686 -0.1557 0.9274 0.047 Uiso 1 1 calc R
C16 C 0.45505(18) -0.24085(16) 0.94354(11) 0.0355(6) Uani 1 1 d .
C17 C 0.37633(19) -0.28518(16) 0.91684(11) 0.0359(6) Uani 1 1 d .
H17 H 0.3343 -0.3219 0.9383 0.043 Uiso 1 1 calc R
C18 C 0.35803(17) -0.27686(15) 0.85968(11) 0.0322(6) Uani 1 1 d .
C19 C 0.5709(2) -0.1169(2) 0.81803(13) 0.0527(8) Uani 1 1 d .
H19A H 0.6032 -0.1528 0.7896 0.079 Uiso 1 1 calc R
H19B H 0.6212 -0.0907 0.8418 0.079 Uiso 1 1 calc R
H19C H 0.5325 -0.0703 0.8004 0.079 Uiso 1 1 calc R
C20 C 0.2745(2) -0.32830(17) 0.83181(12) 0.0436(6) Uani 1 1 d .
H20A H 0.2338 -0.288 0.8102 0.065 Uiso 1 1 calc R
H20B H 0.2334 -0.3567 0.8601 0.065 Uiso 1 1 calc R
H20C H 0.303 -0.373 0.8074 0.065 Uiso 1 1 calc R
C21 C 0.4730(2) -0.2516(2) 1.00551(12) 0.0493(7) Uani 1 1 d .
H21A H 0.5329 -0.2195 1.0158 0.074 Uiso 1 1 calc R
H21B H 0.4813 -0.314 1.0142 0.074 Uiso 1 1 calc R
H21C H 0.4164 -0.2282 1.0262 0.074 Uiso 1 1 calc R
C22 C 0.11661(15) 0.05878(13) 0.77115(9) 0.0243(5) Uani 1 1 d .
C23 C 0.00151(18) 0.15802(15) 0.73754(11) 0.0356(6) Uani 1 1 d .
H23 H -0.0445 0.185 0.7135 0.043 Uiso 1 1 calc R
C24 C 0.02993(18) 0.18790(15) 0.78770(11) 0.0346(6) Uani 1 1 d .
H24 H 0.0073 0.2397 0.8056 0.041 Uiso 1 1 calc R
C25 C 0.03203(17) 0.02451(14) 0.67929(10) 0.0295(5) Uani 1 1 d .
C26 C 0.08297(17) 0.04037(15) 0.62887(10) 0.0318(5) Uani 1 1 d .
C27 C 0.05798(19) -0.01249(16) 0.58273(11) 0.0359(6) Uani 1 1 d .
H27 H 0.0909 -0.0026 0.5485 0.043 Uiso 1 1 calc R
C28 C -0.01398(19) -0.07906(16) 0.58598(11) 0.0357(6) Uani 1 1 d .
C29 C -0.06706(19) -0.08941(16) 0.63619(12) 0.0380(6) Uani 1 1 d .
H29 H -0.1179 -0.1323 0.6383 0.046 Uiso 1 1 calc R
C30 C -0.04676(17) -0.03786(15) 0.68335(11) 0.0327(5) Uani 1 1 d .
C31 C 0.1620(2) 0.11312(17) 0.62367(12) 0.0440(7) Uani 1 1 d .
H31A H 0.135 0.1684 0.6379 0.066 Uiso 1 1 calc R
H31B H 0.1807 0.1204 0.5848 0.066 Uiso 1 1 calc R
H31C H 0.2203 0.0967 0.645 0.066 Uiso 1 1 calc R
C32 C -0.1062(2) -0.05020(19) 0.73736(12) 0.0466(7) Uani 1 1 d .
H32A H -0.1617 -0.09 0.7308 0.07 Uiso 1 1 calc R
H32B H -0.1314 0.0067 0.7499 0.07 Uiso 1 1 calc R
H32C H -0.0632 -0.0752 0.7657 0.07 Uiso 1 1 calc R
C33 C -0.0328(2) -0.14082(18) 0.53666(12) 0.0486(7) Uani 1 1 d .
H33A H 0.0067 -0.1215 0.5048 0.073 Uiso 1 1 calc R
H33B H -0.1031 -0.1393 0.5272 0.073 Uiso 1 1 calc R
H33C H -0.0141 -0.2008 0.5467 0.073 Uiso 1 1 calc R
C34 C 0.13005(16) 0.13267(14) 0.86655(10) 0.0293(5) Uani 1 1 d .
C35 C 0.21228(17) 0.18516(15) 0.88191(12) 0.0351(6) Uani 1 1 d .
C36 C 0.23098(19) 0.19396(17) 0.93944(13) 0.0433(7) Uani 1 1 d .
H36 H 0.2862 0.2278 0.9506 0.052 Uiso 1 1 calc R
C37 C 0.1710(2) 0.15463(17) 0.98060(12) 0.0410(6) Uani 1 1 d .
C38 C 0.0889(2) 0.10416(16) 0.96290(11) 0.0386(6) Uani 1 1 d .
H38 H 0.0473 0.0776 0.9899 0.046 Uiso 1 1 calc R
C39 C 0.06737(18) 0.09224(15) 0.90672(11) 0.0322(6) Uani 1 1 d .
C40 C -0.0243(2) 0.03969(18) 0.88879(12) 0.0439(6) Uani 1 1 d .
H40A H -0.0605 0.0194 0.9216 0.066 Uiso 1 1 calc R
H40B H -0.0034 -0.011 0.8667 0.066 Uiso 1 1 calc R
H40C H -0.0674 0.0773 0.8667 0.066 Uiso 1 1 calc R
C41 C 0.2772(2) 0.23171(17) 0.83891(13) 0.0457(7) Uani 1 1 d .
H41A H 0.3264 0.1905 0.8243 0.069 Uiso 1 1 calc R
H41B H 0.3109 0.2814 0.8562 0.069 Uiso 1 1 calc R
H41C H 0.2358 0.253 0.8087 0.069 Uiso 1 1 calc R
C42 C 0.1917(2) 0.1672(2) 1.04208(13) 0.0572(8) Uani 1 1 d .
H42A H 0.1305 0.1839 1.0613 0.086 Uiso 1 1 calc R
H42B H 0.2412 0.2136 1.0467 0.086 Uiso 1 1 calc R
H42C H 0.2168 0.1123 1.0576 0.086 Uiso 1 1 calc R
N5 N 0.26443(13) -0.05194(12) 0.84502(8) 0.0276(4) Uani 1 1 d .
C44 C 0.27415(18) -0.05694(15) 0.90257(10) 0.0328(5) Uani 1 1 d .
C45 C 0.3502(2) -0.01063(17) 0.93189(11) 0.0401(6) Uani 1 1 d .
C46 C 0.3585(3) -0.0140(2) 0.98973(13) 0.0552(8) Uani 1 1 d .
H46 H 0.4094 0.0178 1.0076 0.066 Uiso 1 1 calc R
C47 C 0.2914(3) -0.0642(2) 1.02123(13) 0.0630(9) Uani 1 1 d .
H47 H 0.2968 -0.0662 1.0603 0.076 Uiso 1 1 calc R
C48 C 0.2167(3) -0.1113(2) 0.99468(13) 0.0548(8) Uani 1 1 d .
H48 H 0.1716 -0.1457 1.0157 0.066 Uiso 1 1 calc R
C49 C 0.2085(2) -0.10765(17) 0.93704(12) 0.0410(6) Uani 1 1 d .
Cl3 Cl 0.11368(6) -0.16937(5) 0.90531(3) 0.0568(2) Uani 1 1 d .
Cl4 Cl 0.43620(5) 0.05187(5) 0.89320(3) 0.05015(18) Uani 1 1 d .
N1 N 0.38717(14) -0.16601(12) 0.68473(8) 0.0293(4) Uani 1 1 d .
N2 N 0.40912(14) -0.21330(12) 0.76855(8) 0.0300(4) Uani 1 1 d .
N3 N 0.09975(13) 0.12739(11) 0.80843(8) 0.0281(4) Uani 1 1 d .
N4 N 0.05364(14) 0.07894(12) 0.72802(8) 0.0281(4) Uani 1 1 d .
Cl1 Cl 0.34285(4) 0.06980(4) 0.73543(3) 0.03657(15) Uani 1 1 d .
Cl2 Cl 0.12901(4) -0.15422(3) 0.75045(3) 0.03456(15) Uani 1 1 d .
Ti1 Ti 0.24525(3) -0.04520(2) 0.774098(17) 0.02197(10) Uani 1 1 d .

loop_
_atom_site_aniso_label
_atom_site_aniso_U_11
_atom_site_aniso_U_22
_atom_site_aniso_U_33
_atom_site_aniso_U_23
_atom_site_aniso_U_13
_atom_site_aniso_U_12
C1 0.0244(11) 0.0231(11) 0.0293(14) -0.0002(9) 0.0000(9) 0.0031(8)
C2 0.0438(15) 0.0377(14) 0.0422(18) -0.0024(12) 0.0027(12) 0.0206(11)
C3 0.0443(15) 0.0422(14) 0.0394(18) -0.0071(12) 0.0052(12) 0.0180(12)
C4 0.0350(13) 0.0340(13) 0.0285(15) -0.0012(10) 0.0041(10) 0.0095(10)
C5 0.0351(13) 0.0371(13) 0.0360(15) -0.0023(11) 0.0080(11) 0.0058(11)
C6 0.0460(16) 0.0478(15) 0.0411(18) 0.0094(12) 0.0143(13) 0.0094(12)
C7 0.0498(17) 0.0593(18) 0.0344(17) 0.0090(13) 0.0088(13) 0.0234(14)
C8 0.0433(16) 0.0639(18) 0.0317(17) -0.0078(13) -0.0012(12) 0.0178(13)
C9 0.0377(14) 0.0440(14) 0.0325(16) -0.0084(11) 0.0012(11) 0.0071(11)
C10 0.0340(14) 0.0513(16) 0.0494(18) 0.0016(13) 0.0095(12) -0.0035(12)
C11 0.0505(17) 0.0526(17) 0.0436(19) -0.0135(13) -0.0064(13) -0.0037(13)
C12 0.073(2) 0.094(3) 0.043(2) 0.0224(18) 0.0090(16) 0.0313(19)
C13 0.0283(12) 0.0279(11) 0.0321(15) -0.0008(10) -0.0021(10) 0.0091(9)
C14 0.0299(12) 0.0355(13) 0.0382(17) 0.0035(11) -0.0015(11) 0.0027(10)
C15 0.0343(14) 0.0394(14) 0.0450(19) -0.0031(12) -0.0063(12) -0.0003(11)
C16 0.0372(14) 0.0314(12) 0.0379(16) 0.0015(10) -0.0059(11) 0.0084(10)
C17 0.0388(14) 0.0322(13) 0.0367(17) 0.0080(10) -0.0030(11) -0.0005(10)
C18 0.0299(12) 0.0292(12) 0.0375(16) 0.0032(10) -0.0063(10) 0.0034(9)
C19 0.0419(16) 0.0643(19) 0.052(2) 0.0049(14) 0.0026(14) -0.0128(14)
C20 0.0428(15) 0.0410(14) 0.0473(18) 0.0066(12) -0.0124(12) -0.0058(11)
C21 0.0575(18) 0.0491(16) 0.0413(19) 0.0039(13) -0.0112(14) 0.0025(13)
C22 0.0224(10) 0.0202(11) 0.0303(14) 0.0001(9) 0.0011(9) -0.0008(8)
C23 0.0341(13) 0.0282(12) 0.0445(17) 0.0018(11) -0.0051(11) 0.0117(10)
C24 0.0333(13) 0.0249(11) 0.0455(17) -0.0018(10) -0.0036(11) 0.0128(10)
C25 0.0295(12) 0.0257(11) 0.0334(15) 0.0005(9) -0.0056(10) 0.0050(9)
C26 0.0334(12) 0.0258(11) 0.0361(15) 0.0064(10) -0.0038(10) 0.0021(9)
C27 0.0429(14) 0.0337(13) 0.0312(15) 0.0047(10) -0.0036(11) 0.0058(11)
C28 0.0398(14) 0.0335(13) 0.0341(16) 0.0024(10) -0.0107(11) 0.0032(10)
C29 0.0351(13) 0.0331(13) 0.0460(17) 0.0046(11) -0.0113(12) -0.0067(10)
C30 0.0272(12) 0.0332(12) 0.0376(15) 0.0050(11) -0.0048(10) -0.0007(10)
C31 0.0502(16) 0.0402(15) 0.0416(17) 0.0059(12) 0.0014(13) -0.0108(12)
C32 0.0380(14) 0.0550(17) 0.0469(18) 0.0023(13) -0.0002(12) -0.0095(13)
C33 0.0605(18) 0.0423(15) 0.0433(19) -0.0043(12) -0.0162(14) -0.0025(13)
C34 0.0269(12) 0.0241(11) 0.0369(16) -0.0053(9) -0.0011(10) 0.0070(9)
C35 0.0276(12) 0.0271(12) 0.0506(18) -0.0111(11) 0.0027(11) 0.0052(9)
C36 0.0328(14) 0.0390(14) 0.058(2) -0.0215(13) -0.0092(13) 0.0055(11)
C37 0.0442(15) 0.0384(14) 0.0404(17) -0.0122(12) -0.0061(12) 0.0127(12)
C38 0.0452(15) 0.0337(13) 0.0369(17) -0.0032(11) 0.0001(12) 0.0060(11)
C39 0.0339(13) 0.0267(12) 0.0359(16) -0.0032(10) -0.0002(11) 0.0030(9)
C40 0.0431(15) 0.0464(15) 0.0420(17) 0.0006(12) 0.0015(12) -0.0095(12)
C41 0.0356(14) 0.0394(14) 0.062(2) -0.0127(13) 0.0061(13) -0.0054(11)
C42 0.063(2) 0.0616(19) 0.047(2) -0.0220(15) -0.0130(15) 0.0112(15)
N5 0.0271(9) 0.0279(10) 0.0279(12) -0.0010(8) -0.0021(8) 0.0046(8)
C44 0.0386(13) 0.0302(12) 0.0295(15) -0.0024(10) -0.0003(10) 0.0135(10)
C45 0.0485(16) 0.0361(13) 0.0359(17) -0.0073(11) -0.0087(12) 0.0110(11)
C46 0.071(2) 0.0545(18) 0.040(2) -0.0149(14) -0.0194(15) 0.0180(15)
C47 0.095(3) 0.068(2) 0.0259(18) -0.0003(15) -0.0058(17) 0.031(2)
C48 0.074(2) 0.0521(17) 0.038(2) 0.0102(14) 0.0107(16) 0.0200(16)
C49 0.0463(15) 0.0399(14) 0.0367(18) 0.0030(11) 0.0041(12) 0.0137(12)
Cl3 0.0515(4) 0.0601(4) 0.0587(5) 0.0102(4) 0.0092(4) -0.0077(3)
Cl4 0.0486(4) 0.0464(4) 0.0557(5) -0.0089(3) -0.0133(3) -0.0033(3)
N1 0.0279(10) 0.0298(10) 0.0301(12) -0.0023(8) 0.0010(8) 0.0070(8)
N2 0.0301(10) 0.0286(10) 0.0311(13) -0.0006(8) -0.0001(8) 0.0084(8)
N3 0.0277(10) 0.0219(9) 0.0345(13) -0.0018(8) -0.0007(8) 0.0043(7)
N4 0.0271(10) 0.0238(9) 0.0334(12) 0.0001(8) -0.0031(8) 0.0053(7)
Cl1 0.0332(3) 0.0265(3) 0.0499(4) -0.0004(2) 0.0090(3) -0.0073(2)
Cl2 0.0300(3) 0.0235(3) 0.0503(4) -0.0019(2) -0.0079(3) -0.0057(2)
Ti1 0.02013(18) 0.01772(18) 0.0281(2) -0.00092(16) -0.00070(15) 0.00039(15)

loop_
_atom_type_symbol
_atom_type_description
_atom_type_scat_dispersion_real
_atom_type_scat_dispersion_imag
_atom_type_scat_source
C C 0.0033 0.0016 'International Tables Vol C Tables 4.2.6.8 and 6.1.1.4'
H H 0 0 'International Tables Vol C Tables 4.2.6.8 and 6.1.1.4'
N N 0.0061 0.0033 'International Tables Vol C Tables 4.2.6.8 and 6.1.1.4'
Cl Cl 0.1484 0.1585 'International Tables Vol C Tables 4.2.6.8 and 6.1.1.4'
Ti Ti 0.2776 0.4457 'International Tables Vol C Tables 4.2.6.8 and 6.1.1.4'

loop_
_geom_angle_atom_site_label_1
_geom_angle_atom_site_label_2
_geom_angle_atom_site_label_3
_geom_angle
N2 C1 N1 102.78(17)
N2 C1 Ti1 127.20(16)
N1 C1 Ti1 129.10(15)
C3 C2 N2 106.4(2)
C2 C3 N1 107.4(2)
C9 C4 C5 122.6(2)
C9 C4 N1 118.7(2)
C5 C4 N1 118.2(2)
C6 C5 C4 117.3(3)
C6 C5 C10 120.8(2)
C4 C5 C10 121.9(2)
C7 C6 C5 122.0(3)
C8 C7 C6 118.3(3)
C8 C7 C12 120.9(3)
C6 C7 C12 120.8(3)
C7 C8 C9 122.4(3)
C8 C9 C4 117.2(2)
C8 C9 C11 120.8(3)
C4 C9 C11 122.0(2)
C18 C13 C14 122.3(2)
C18 C13 N2 119.7(2)
C14 C13 N2 117.8(2)
C15 C14 C13 117.4(2)
C15 C14 C19 121.5(2)
C13 C14 C19 121.1(2)
C14 C15 C16 123.0(2)
C15 C16 C17 117.1(2)
C15 C16 C21 121.5(2)
C17 C16 C21 121.4(2)
C18 C17 C16 122.7(2)
C17 C18 C13 117.5(2)
C17 C18 C20 121.3(2)
C13 C18 C20 121.2(2)
N4 C22 N3 102.85(17)
N4 C22 Ti1 129.06(15)
N3 C22 Ti1 126.86(16)
C24 C23 N4 106.7(2)
C23 C24 N3 107.1(2)
C26 C25 C30 121.9(2)
C26 C25 N4 119.7(2)
C30 C25 N4 118.1(2)
C25 C26 C27 117.6(2)
C25 C26 C31 121.6(2)
C27 C26 C31 120.8(2)
C28 C27 C26 122.3(2)
C27 C28 C29 118.3(2)
C27 C28 C33 121.0(2)
C29 C28 C33 120.7(2)
C30 C29 C28 122.1(2)
C29 C30 C25 117.6(2)
C29 C30 C32 120.9(2)
C25 C30 C32 121.5(2)
C35 C34 C39 121.8(2)
C35 C34 N3 120.4(2)
C39 C34 N3 117.4(2)
C34 C35 C36 117.0(2)
C34 C35 C41 121.9(2)
C36 C35 C41 121.1(2)
C37 C36 C35 123.0(2)
C36 C37 C38 117.6(3)
C36 C37 C42 121.6(3)
C38 C37 C42 120.8(3)
C39 C38 C37 122.1(2)
C38 C39 C34 118.5(2)
C38 C39 C40 120.9(2)
C34 C39 C40 120.5(2)
C44 N5 Ti1 176.80(16)
N5 C44 C49 122.9(2)
N5 C44 C45 122.4(2)
C49 C44 C45 114.7(2)
C46 C45 C44 122.4(3)
C46 C45 Cl4 119.3(2)
C44 C45 Cl4 118.2(2)
C45 C46 C47 120.2(3)
C48 C47 C46 119.6(3)
C47 C48 C49 120.0(3)
C48 C49 C44 123.0(3)
C48 C49 Cl3 118.3(2)
C44 C49 Cl3 118.6(2)
C1 N1 C3 111.6(2)
C1 N1 C4 127.94(18)
C3 N1 C4 120.25(19)
C1 N2 C2 111.8(2)
C1 N2 C13 127.39(18)
C2 N2 C13 120.18(19)
C22 N3 C24 111.3(2)
C22 N3 C34 127.81(18)
C24 N3 C34 119.71(18)
C22 N4 C23 111.98(19)
C22 N4 C25 127.24(18)
C23 N4 C25 120.6(2)
N5 Ti1 C22 100.70(8)
N5 Ti1 Cl2 107.61(7)
C22 Ti1 Cl2 88.43(5)
N5 Ti1 C1 101.94(8)
C22 Ti1 C1 157.35(8)
Cl2 Ti1 C1 84.09(6)
N5 Ti1 Cl1 110.15(7)
C22 Ti1 Cl1 84.26(5)
Cl2 Ti1 Cl1 142.24(3)
C1 Ti1 Cl1 88.63(6)

loop_
_geom_bond_atom_site_label_1
_geom_bond_atom_site_label_2
_geom_bond_distance
C1 N2 1.362(3)
C1 N1 1.367(3)
C1 Ti1 2.315(2)
C2 C3 1.324(4)
C2 N2 1.397(3)
C3 N1 1.385(3)
C4 C9 1.393(4)
C4 C5 1.396(3)
C4 N1 1.447(3)
C5 C6 1.393(4)
C5 C10 1.505(4)
C6 C7 1.388(4)
C7 C8 1.381(4)
C7 C12 1.510(4)
C8 C9 1.393(4)
C9 C11 1.499(4)
C13 C18 1.392(3)
C13 C14 1.392(3)
C13 N2 1.442(3)
C14 C15 1.384(4)
C14 C19 1.509(4)
C15 C16 1.387(4)
C16 C17 1.392(4)
C16 C21 1.500(4)
C17 C18 1.385(4)
C18 C20 1.504(3)
C22 N4 1.359(3)
C22 N3 1.370(3)
C22 Ti1 2.307(2)
C23 C24 1.328(4)
C23 N4 1.386(3)
C24 N3 1.386(3)
C25 C26 1.389(3)
C25 C30 1.402(3)
C25 N4 1.444(3)
C26 C27 1.392(4)
C26 C31 1.513(3)
C27 C28 1.379(3)
C28 C29 1.387(4)
C28 C33 1.512(4)
C29 C30 1.386(4)
C30 C32 1.509(3)
C34 C35 1.393(3)
C34 C39 1.396(3)
C34 N3 1.441(3)
C35 C36 1.395(4)
C35 C41 1.499(4)
C36 C37 1.385(4)
C37 C38 1.390(4)
C37 C42 1.498(4)
C38 C39 1.377(4)
C39 C40 1.511(3)
N5 C44 1.374(3)
N5 Ti1 1.707(2)
C44 C49 1.409(3)
C44 C45 1.410(4)
C45 C46 1.378(4)
C45 Cl4 1.731(3)
C46 C47 1.378(5)
C47 C48 1.371(5)
C48 C49 1.374(4)
C49 Cl3 1.735(3)
Cl1 Ti1 2.3328(7)
Cl2 Ti1 2.3133(6)
